data_7207604
loop_
_publ_author_name
'Aaker\"oy, Christer B.'
'Forbes, Safiyyah'
'Desper, John'

_publ_section_title
;
 The effect of water molecules in stabilizing co-crystals of active
 pharmaceutical ingredients
;
_journal_issue 7
_journal_name_full CrystEngComm
_journal_page_first 2435
_journal_paper_doi 10.1039/c2ce06506a
_journal_volume 14
_journal_year 2012
_chemical_formula_moiety
;
(C12 H10 N4 O) (C6 H10 O4) (H2 O)
;
_chemical_formula_sum 'C18 H22 N4 O6'
_chemical_formula_weight 390.40
_chemical_name_systematic
;
SF807 [(4-pyridyl)-CONH-N=CH-(4-pyridyl)], hexanedioic acid hydrate
;
_space_group_IT_number 2
_symmetry_cell_setting triclinic
_symmetry_space_group_name_Hall '-P 1'
_symmetry_space_group_name_H-M 'P -1'
_atom_sites_solution_hydrogens geom
_atom_sites_solution_primary direct
_atom_sites_solution_secondary difmap
_audit_creation_method SHELXL-97
_cell_angle_alpha 66.395(2)
_cell_angle_beta 89.086(2)
_cell_angle_gamma 84.907(2)
_cell_formula_units_Z 2
_cell_length_a 6.8908(3)
_cell_length_b 11.3841(6)
_cell_length_c 12.6504(6)
_cell_measurement_reflns_used 5095
_cell_measurement_temperature 120(2)
_cell_measurement_theta_max 30.35
_cell_measurement_theta_min 2.95
_cell_volume 905.54(8)
_computing_cell_refinement 'Bruker SMART'
_computing_data_collection 'Bruker SMART'
_computing_data_reduction 'Bruker SAINT'
_computing_molecular_graphics 'Bruker SHELXTL'
_computing_publication_material 'Bruker SHELXTL'
_computing_structure_refinement 'SHELXL-97 (Sheldrick, 1997)'
_computing_structure_solution 'SHELXS-97 (Sheldrick, 1990)'
_diffrn_ambient_temperature 120(2)
_diffrn_measured_fraction_theta_full 0.953
_diffrn_measured_fraction_theta_max 0.953
_diffrn_measurement_device_type 'CCD area detector'
_diffrn_measurement_method 'phi and omega scans'
_diffrn_radiation_monochromator graphite
_diffrn_radiation_source 'fine-focus sealed tube'
_diffrn_radiation_type MoK\a
_diffrn_radiation_wavelength 0.71073
_diffrn_reflns_av_R_equivalents 0.0366
_diffrn_reflns_av_sigmaI/netI 0.0449
_diffrn_reflns_limit_h_max 9
_diffrn_reflns_limit_h_min -5
_diffrn_reflns_limit_k_max 16
_diffrn_reflns_limit_k_min -16
_diffrn_reflns_limit_l_max 18
_diffrn_reflns_limit_l_min -18
_diffrn_reflns_number 15411
_diffrn_reflns_theta_full 30.50
_diffrn_reflns_theta_max 30.50
_diffrn_reflns_theta_min 1.76
_exptl_absorpt_coefficient_mu 0.109
_exptl_absorpt_correction_T_max 0.9892
_exptl_absorpt_correction_T_min 0.9785
_exptl_absorpt_correction_type none
_exptl_crystal_colour colourless
_exptl_crystal_density_diffrn 1.432
_exptl_crystal_density_method 'not measured'
_exptl_crystal_description plate
_exptl_crystal_F_000 412
_exptl_crystal_size_max 0.20
_exptl_crystal_size_mid 0.10
_exptl_crystal_size_min 0.10
_refine_diff_density_max 0.307
_refine_diff_density_min -0.301
_refine_diff_density_rms 0.058
_refine_ls_extinction_method none
_refine_ls_goodness_of_fit_ref 1.050
_refine_ls_hydrogen_treatment mixed
_refine_ls_matrix_type full
_refine_ls_number_parameters 273
_refine_ls_number_reflns 5258
_refine_ls_number_restraints 0
_refine_ls_restrained_S_all 1.050
_refine_ls_R_factor_all 0.0848
_refine_ls_R_factor_gt 0.0550
_refine_ls_shift/su_max 0.000
_refine_ls_shift/su_mean 0.000
_refine_ls_structure_factor_coef Fsqd
_refine_ls_weighting_details 'calc w=1/[\s^2^(Fo^2^)+(0.0700P)^2^+0.2000P] where P=(Fo^2^+2Fc^2^)/3'
_refine_ls_weighting_scheme calc
_refine_ls_wR_factor_gt 0.1322
_refine_ls_wR_factor_ref 0.1458
_reflns_number_gt 3710
_reflns_number_total 5258
_reflns_threshold_expression >2sigma(I)
_cod_data_source_file c2ce06506a.txt
_cod_data_source_block sf0709m(4D)
_cod_depositor_comments
;
The following automatic conversions were performed:

'_symmetry_cell_setting' value 'Triclinic' changed to 'triclinic'
according to /home/saulius/struct/CIF-dictionaries/cif_core.dic
dictionary named 'cif_core.dic' version 2.4.1 from 2010-06-29.

Automatic conversion script
Id: cif_fix_values 1715 2011-07-08 13:25:40Z adriana 
;
_cod_original_sg_symbol_H-M P-1
_cod_database_code 7207604

loop_
_symmetry_equiv_pos_as_xyz
'x, y, z'
'-x, -y, -z'

loop_
_atom_site_label
_atom_site_type_symbol
_atom_site_fract_x
_atom_site_fract_y
_atom_site_fract_z
_atom_site_U_iso_or_equiv
_atom_site_adp_type
_atom_site_occupancy
_atom_site_symmetry_multiplicity
_atom_site_calc_flag
_atom_site_refinement_flags
_atom_site_disorder_assembly
_atom_site_disorder_group
O1S O 0.14428(17) 0.27124(13) -0.03878(12) 0.0335(3) Uani 1 1 d . . .
H1A H 0.119(3) 0.305(2) -0.113(2) 0.040 Uiso 1 1 d . . .
H1B H 0.039(3) 0.277(2) -0.0161(19) 0.040 Uiso 1 1 d . . .
N11 N 0.28655(19) 0.51489(14) 0.25052(12) 0.0267(3) Uani 1 1 d . A .
C12 C 0.2060(2) 0.44806(17) 0.20039(15) 0.0286(4) Uani 1 1 d . . .
H12 H 0.0686 0.4450 0.2036 0.034 Uiso 1 1 calc R . .
C13 C 0.3113(2) 0.38284(16) 0.14384(14) 0.0269(3) Uani 1 1 d . A .
H13 H 0.2477 0.3363 0.1089 0.032 Uiso 1 1 calc R . .
C14 C 0.5114(2) 0.38651(15) 0.13897(13) 0.0225(3) Uani 1 1 d . . .
C15 C 0.5952(2) 0.45625(16) 0.19069(14) 0.0263(3) Uani 1 1 d . A .
H15 H 0.7322 0.4613 0.1887 0.032 Uiso 1 1 calc R . .
C16 C 0.4792(2) 0.51827(16) 0.24514(14) 0.0271(3) Uani 1 1 d . . .
H16 H 0.5391 0.5657 0.2806 0.033 Uiso 1 1 calc R A .
C17A C 0.6443(2) 0.31973(15) 0.08180(13) 0.0241(3) Uani 0.978(3) 1 d P A 1
O17 O 0.82038(15) 0.31972(12) 0.08793(11) 0.0308(4) Uani 0.978(3) 1 d P A 1
C17B C 0.6443(2) 0.31973(15) 0.08180(13) 0.0241(3) Uani 0.022(3) 1 d P A 2
H17B H 0.7821 0.3188 0.0855 0.029 Uiso 0.022(3) 1 calc PR A 2
N17 N 0.55559(19) 0.26100(13) 0.02466(12) 0.0257(3) Uani 1 1 d . . .
H17 H 0.432(3) 0.2718(18) 0.0111(16) 0.031 Uiso 1 1 d . . .
N21 N 0.87114(18) -0.06458(14) -0.25653(12) 0.0266(3) Uani 1 1 d . A .
C22 C 0.9718(2) -0.01251(16) -0.19951(14) 0.0271(3) Uani 1 1 d . . .
H22 H 1.1100 -0.0257 -0.1976 0.032 Uiso 1 1 calc R . .
C23 C 0.8849(2) 0.05936(16) -0.14342(14) 0.0261(3) Uani 1 1 d . A .
H23 H 0.9615 0.0958 -0.1046 0.031 Uiso 1 1 calc R . .
C24 C 0.6831(2) 0.07749(15) -0.14484(13) 0.0235(3) Uani 1 1 d . . .
C25 C 0.5793(2) 0.02306(16) -0.20368(14) 0.0263(3) Uani 1 1 d . A .
H25 H 0.4409 0.0334 -0.2061 0.032 Uiso 1 1 calc R . .
C26 C 0.6780(2) -0.04608(16) -0.25862(14) 0.0268(3) Uani 1 1 d . . .
H26 H 0.6051 -0.0820 -0.2996 0.032 Uiso 1 1 calc R A .
C27A C 0.5772(2) 0.14927(16) -0.08603(14) 0.0266(3) Uani 0.978(3) 1 d P A 1
H27A H 0.4389 0.1611 -0.0910 0.032 Uiso 0.978(3) 1 calc PR A 1
C27B C 0.5772(2) 0.14927(16) -0.08603(14) 0.0266(3) Uani 0.022(3) 1 d P A 2
O27 O 0.399(5) 0.145(4) -0.093(3) 0.007(10) Uiso 0.022(3) 1 d P A 2
N27 N 0.66933(18) 0.19633(13) -0.02788(11) 0.0254(3) Uani 1 1 d . A .
C31 C -0.0727(2) 0.65868(17) 0.35838(14) 0.0276(3) Uani 1 1 d . . .
O31 O 0.11098(16) 0.61854(13) 0.38245(11) 0.0357(3) Uani 1 1 d . . .
H31 H 0.157(3) 0.588(2) 0.333(2) 0.043 Uiso 1 1 d . . .
O32 O -0.15843(16) 0.65351(15) 0.27773(11) 0.0424(4) Uani 1 1 d . . .
C32 C -0.1645(2) 0.71513(18) 0.43725(15) 0.0290(4) Uani 1 1 d . . .
H32A H -0.1390 0.8069 0.4081 0.035 Uiso 1 1 calc R . .
H32B H -0.1012 0.6706 0.5145 0.035 Uiso 1 1 calc R . .
C33 C -0.3824(2) 0.70597(16) 0.44957(14) 0.0255(3) Uani 1 1 d . . .
H33A H -0.4084 0.6145 0.4893 0.031 Uiso 1 1 calc R . .
H33B H -0.4454 0.7404 0.3720 0.031 Uiso 1 1 calc R . .
C34 C -0.4701(2) 0.78077(16) 0.51768(14) 0.0251(3) Uani 1 1 d . . .
H34A H -0.4075 0.7461 0.5954 0.030 Uiso 1 1 calc R . .
H34B H -0.4436 0.8722 0.4781 0.030 Uiso 1 1 calc R . .
C35 C -0.6880(2) 0.77225(17) 0.52965(14) 0.0257(3) Uani 1 1 d . . .
H35A H -0.7507 0.8143 0.4520 0.031 Uiso 1 1 calc R . .
H35B H -0.7140 0.6804 0.5614 0.031 Uiso 1 1 calc R . .
C36 C -0.7796(2) 0.83327(16) 0.60541(14) 0.0254(3) Uani 1 1 d . . .
O36 O -0.96310(16) 0.81027(14) 0.62591(12) 0.0367(3) Uani 1 1 d . . .
H36 H -1.017(3) 0.857(2) 0.6675(19) 0.044 Uiso 1 1 d . . .
O37 O -0.69697(16) 0.89642(12) 0.64472(11) 0.0343(3) Uani 1 1 d . . .

loop_
_atom_site_aniso_label
_atom_site_aniso_U_11
_atom_site_aniso_U_22
_atom_site_aniso_U_33
_atom_site_aniso_U_23
_atom_site_aniso_U_13
_atom_site_aniso_U_12
O1S 0.0246(5) 0.0483(8) 0.0345(7) -0.0236(6) 0.0049(5) -0.0050(5)
N11 0.0267(6) 0.0301(7) 0.0296(7) -0.0185(6) 0.0042(5) -0.0029(5)
C12 0.0217(7) 0.0354(9) 0.0356(9) -0.0213(8) 0.0032(6) -0.0039(6)
C13 0.0246(7) 0.0316(9) 0.0321(8) -0.0204(7) 0.0023(6) -0.0038(6)
C14 0.0228(6) 0.0237(8) 0.0237(8) -0.0123(6) 0.0031(6) -0.0021(6)
C15 0.0218(6) 0.0319(9) 0.0300(8) -0.0169(7) 0.0029(6) -0.0048(6)
C16 0.0273(7) 0.0309(9) 0.0305(8) -0.0192(7) 0.0041(6) -0.0070(6)
C17A 0.0250(7) 0.0257(8) 0.0244(8) -0.0131(6) 0.0032(6) -0.0013(6)
O17 0.0217(5) 0.0411(8) 0.0370(7) -0.0235(6) 0.0042(5) -0.0026(5)
C17B 0.0250(7) 0.0257(8) 0.0244(8) -0.0131(6) 0.0032(6) -0.0013(6)
N17 0.0233(6) 0.0308(8) 0.0305(7) -0.0208(6) 0.0035(5) -0.0001(5)
N21 0.0251(6) 0.0310(7) 0.0303(7) -0.0190(6) 0.0028(5) -0.0040(5)
C22 0.0211(6) 0.0338(9) 0.0337(9) -0.0211(7) 0.0024(6) -0.0033(6)
C23 0.0256(7) 0.0297(9) 0.0299(8) -0.0186(7) 0.0000(6) -0.0048(6)
C24 0.0242(7) 0.0249(8) 0.0249(8) -0.0136(6) 0.0030(6) -0.0020(6)
C25 0.0217(6) 0.0303(9) 0.0319(9) -0.0173(7) 0.0023(6) -0.0045(6)
C26 0.0256(7) 0.0303(9) 0.0307(8) -0.0184(7) 0.0008(6) -0.0046(6)
C27A 0.0253(7) 0.0288(9) 0.0297(8) -0.0162(7) 0.0031(6) -0.0015(6)
C27B 0.0253(7) 0.0288(9) 0.0297(8) -0.0162(7) 0.0031(6) -0.0015(6)
N27 0.0273(6) 0.0256(7) 0.0272(7) -0.0153(6) 0.0057(5) -0.0004(5)
C31 0.0247(7) 0.0372(9) 0.0302(8) -0.0219(7) 0.0054(6) -0.0096(6)
O31 0.0262(5) 0.0542(9) 0.0423(7) -0.0367(7) 0.0010(5) 0.0023(5)
O32 0.0270(6) 0.0791(11) 0.0400(7) -0.0426(7) 0.0058(5) -0.0116(6)
C32 0.0235(7) 0.0404(10) 0.0333(9) -0.0252(8) 0.0033(6) -0.0042(7)
C33 0.0226(6) 0.0315(9) 0.0283(8) -0.0182(7) 0.0029(6) -0.0028(6)
C34 0.0220(6) 0.0301(9) 0.0290(8) -0.0178(7) 0.0023(6) -0.0027(6)
C35 0.0230(6) 0.0326(9) 0.0282(8) -0.0193(7) 0.0028(6) -0.0028(6)
C36 0.0219(6) 0.0309(9) 0.0288(8) -0.0171(7) 0.0014(6) -0.0041(6)
O36 0.0236(5) 0.0556(8) 0.0528(8) -0.0435(7) 0.0106(5) -0.0114(5)
O37 0.0262(5) 0.0454(8) 0.0474(7) -0.0342(6) 0.0056(5) -0.0093(5)

loop_
_atom_type_symbol
_atom_type_description
_atom_type_scat_dispersion_real
_atom_type_scat_dispersion_imag
_atom_type_scat_source
C C 0.0033 0.0016 'International Tables Vol C Tables 4.2.6.8 and 6.1.1.4'
H H 0.0000 0.0000 'International Tables Vol C Tables 4.2.6.8 and 6.1.1.4'
N N 0.0061 0.0033 'International Tables Vol C Tables 4.2.6.8 and 6.1.1.4'
O O 0.0106 0.0060 'International Tables Vol C Tables 4.2.6.8 and 6.1.1.4'

loop_
_geom_angle_atom_site_label_1
_geom_angle_atom_site_label_2
_geom_angle_atom_site_label_3
_geom_angle
H1A O1S H1B 100(2)
C12 N11 C16 117.52(13)
N11 C12 C13 123.42(14)
N11 C12 H12 118.3
C13 C12 H12 118.3
C12 C13 C14 118.68(14)
C12 C13 H13 120.7
C14 C13 H13 120.7
C15 C14 C13 117.95(13)
C15 C14 C17A 117.41(13)
C13 C14 C17A 124.65(13)
C16 C15 C14 119.50(13)
C16 C15 H15 120.3
C14 C15 H15 120.3
N11 C16 C15 122.93(14)
N11 C16 H16 118.5
C15 C16 H16 118.5
O17 C17A N17 123.49(14)
O17 C17A C14 120.98(14)
N17 C17A C14 115.53(12)
C17A N17 N27 118.35(12)
C17A N17 H17 122.8(12)
N27 N17 H17 118.2(12)
C26 N21 C22 118.10(13)
N21 C22 C23 123.18(13)
N21 C22 H22 118.4
C23 C22 H22 118.4
C22 C23 C24 118.59(14)
C22 C23 H23 120.7
C24 C23 H23 120.7
C25 C24 C23 118.07(13)
C25 C24 C27A 119.06(13)
C23 C24 C27A 122.86(14)
C26 C25 C24 119.53(14)
C26 C25 H25 120.2
C24 C25 H25 120.2
N21 C26 C25 122.53(14)
N21 C26 H26 118.7
C25 C26 H26 118.7
N27 C27A C24 120.21(14)
N27 C27A H27A 119.9
C24 C27A H27A 119.9
C27A N27 N17 115.39(13)
O32 C31 O31 122.90(14)
O32 C31 C32 123.48(14)
O31 C31 C32 113.59(14)
C31 O31 H31 109.6(14)
C31 C32 C33 114.30(13)
C31 C32 H32A 108.7
C33 C32 H32A 108.7
C31 C32 H32B 108.7
C33 C32 H32B 108.7
H32A C32 H32B 107.6
C32 C33 C34 111.38(13)
C32 C33 H33A 109.4
C34 C33 H33A 109.4
C32 C33 H33B 109.4
C34 C33 H33B 109.4
H33A C33 H33B 108.0
C35 C34 C33 111.47(13)
C35 C34 H34A 109.3
C33 C34 H34A 109.3
C35 C34 H34B 109.3
C33 C34 H34B 109.3
H34A C34 H34B 108.0
C36 C35 C34 113.93(13)
C36 C35 H35A 108.8
C34 C35 H35A 108.8
C36 C35 H35B 108.8
C34 C35 H35B 108.8
H35A C35 H35B 107.7
O37 C36 O36 122.75(14)
O37 C36 C35 124.79(13)
O36 C36 C35 112.46(13)
C36 O36 H36 108.9(13)

loop_
_geom_bond_atom_site_label_1
_geom_bond_atom_site_label_2
_geom_bond_distance
O1S H1A 0.87(2)
O1S H1B 0.78(2)
N11 C12 1.327(2)
N11 C16 1.3316(19)
C12 C13 1.380(2)
C12 H12 0.9500
C13 C14 1.383(2)
C13 H13 0.9500
C14 C15 1.379(2)
C14 C17A 1.495(2)
C15 C16 1.372(2)
C15 H15 0.9500
C16 H16 0.9500
C17A O17 1.2170(18)
C17A N17 1.348(2)
N17 N27 1.3678(17)
N17 H17 0.860(19)
N21 C26 1.3279(19)
N21 C22 1.336(2)
C22 C23 1.377(2)
C22 H22 0.9500
C23 C24 1.387(2)
C23 H23 0.9500
C24 C25 1.384(2)
C24 C27A 1.455(2)
C25 C26 1.376(2)
C25 H25 0.9500
C26 H26 0.9500
C27A N27 1.274(2)
C27A H27A 0.9500
C31 O32 1.2112(19)
C31 O31 1.3044(19)
C31 C32 1.493(2)
O31 H31 0.87(2)
C32 C33 1.516(2)
C32 H32A 0.9900
C32 H32B 0.9900
C33 C34 1.521(2)
C33 H33A 0.9900
C33 H33B 0.9900
C34 C35 1.515(2)
C34 H34A 0.9900
C34 H34B 0.9900
C35 C36 1.495(2)
C35 H35A 0.9900
C35 H35B 0.9900
C36 O37 1.2070(18)
C36 O36 1.3146(18)
O36 H36 0.94(2)

loop_
_geom_hbond_atom_site_label_D
_geom_hbond_atom_site_label_H
_geom_hbond_atom_site_label_A
_geom_hbond_distance_DH
_geom_hbond_distance_HA
_geom_hbond_distance_DA
_geom_hbond_angle_DHA
_geom_hbond_site_symmetry_A
N17 H17 O1S 0.860(19) 2.09(2) 2.9376(18) 167.9(17) .
O31 H31 N11 0.87(2) 1.77(2) 2.6269(17) 170(2) .
O36 H36 N21 0.94(2) 1.69(2) 2.6269(17) 175.6(19) 1_366
O1S H1A O32 0.87(2) 1.97(2) 2.7950(19) 158.6(19) 2_565
O1S H1B O17 0.78(2) 2.13(2) 2.8689(16) 156(2) 1_455

loop_
_geom_torsion_atom_site_label_1
_geom_torsion_atom_site_label_2
_geom_torsion_atom_site_label_3
_geom_torsion_atom_site_label_4
_geom_torsion
C16 N11 C12 C13 0.0(3)
N11 C12 C13 C14 0.2(3)
C12 C13 C14 C15 -0.4(2)
C12 C13 C14 C17A 179.42(15)
C13 C14 C15 C16 0.4(2)
C17A C14 C15 C16 -179.43(15)
C12 N11 C16 C15 0.0(3)
C14 C15 C16 N11 -0.2(3)
C15 C14 C17A O17 5.0(2)
C13 C14 C17A O17 -174.75(16)
C15 C14 C17A N17 -175.06(15)
C13 C14 C17A N17 5.1(2)
O17 C17A N17 N27 1.0(2)
C14 C17A N17 N27 -178.92(13)
C26 N21 C22 C23 -0.2(3)
N21 C22 C23 C24 0.8(3)
C22 C23 C24 C25 -0.6(2)
C22 C23 C24 C27A 178.54(16)
C23 C24 C25 C26 -0.2(2)
C27A C24 C25 C26 -179.36(16)
C22 N21 C26 C25 -0.7(2)
C24 C25 C26 N21 0.9(3)
C25 C24 C27A N27 177.49(15)
C23 C24 C27A N27 -1.6(3)
C24 C27A N27 N17 -179.46(14)
C17A N17 N27 C27A -176.09(15)
O32 C31 C32 C33 28.5(3)
O31 C31 C32 C33 -153.35(15)
C31 C32 C33 C34 -172.33(15)
C32 C33 C34 C35 179.75(14)
C33 C34 C35 C36 174.42(14)
C34 C35 C36 O37 7.8(2)
C34 C35 C36 O36 -171.91(15)
